data_4127837
loop_
_publ_author_name
'Gould, Colin A.'
'McClain, K. Randall'
'Yu, Jason M.'
'Groshens, Thomas J.'
'Furche, Filipp'
'Harvey, Benjamin G.'
'Long, Jeffrey R.'

_publ_section_title
;
 Synthesis and Magnetism of Neutral, Linear Metallocene Complexes of
 Terbium(II) and Dysprosium(II).
;
_journal_issue 33
_journal_name_full 'Journal of the American Chemical Society'
_journal_page_first 12967
_journal_page_last 12973
_journal_paper_doi 10.1021/jacs.9b05816
_journal_volume 141
_journal_year 2019
_chemical_formula_moiety 'C40 H70 Tb'
_chemical_formula_sum 'C40 H70 Tb'
_chemical_formula_weight 709.88
_space_group_crystal_system monoclinic
_space_group_IT_number 14
_space_group_name_Hall '-P 2yn'
_space_group_name_H-M_alt 'P 1 21/n 1'
_symmetry_space_group_name_Hall '-P 2yn'
_symmetry_space_group_name_H-M 'P 1 21/n 1'
_atom_sites_solution_hydrogens geom
_cell_angle_alpha 90
_cell_angle_beta 91.7570(10)
_cell_angle_gamma 90
_cell_formula_units_Z 2
_cell_length_a 10.9617(3)
_cell_length_b 13.0994(4)
_cell_length_c 12.8416(4)
_cell_measurement_reflns_used 9864
_cell_measurement_temperature 100.(2)
_cell_measurement_theta_max 45.2370
_cell_measurement_theta_min 2.4067
_cell_volume 1843.08(9)
_computing_cell_refinement 'SAINT V8.32B (Bruker AXS Inc., 2013)'
_computing_data_collection 'Bruker Instrument Service v2015.5.1.2'
_computing_data_reduction 'SAINT V8.32B (Bruker AXS Inc., 2013)'
_computing_structure_refinement 'SHELXL-2013 (Sheldrick, 2013)'
_diffrn_ambient_temperature 100.(2)
_diffrn_detector_area_resol_mean 8.3333
_diffrn_measured_fraction_theta_full 1.000
_diffrn_measured_fraction_theta_max 1.000
_diffrn_measurement_device_type 'Bruker SMART APEX II'
_diffrn_measurement_method 'Profile Data From w Scans'
_diffrn_radiation_type 'Mo K\a'
_diffrn_radiation_wavelength 0.71073
_diffrn_reflns_av_R_equivalents 0.0232
_diffrn_reflns_limit_h_max 15
_diffrn_reflns_limit_h_min -15
_diffrn_reflns_limit_k_max 18
_diffrn_reflns_limit_k_min -18
_diffrn_reflns_limit_l_max 18
_diffrn_reflns_limit_l_min -18
_diffrn_reflns_number 45234
_diffrn_reflns_theta_full 30.00
_diffrn_reflns_theta_max 30.00
_diffrn_reflns_theta_min 2.22
_exptl_absorpt_coefficient_mu 1.943
_exptl_absorpt_correction_T_max 0.7492
_exptl_absorpt_correction_T_min 0.6201
_exptl_absorpt_correction_type multi-scan
_exptl_absorpt_process_details 'SADABS V2012/1 (Bruker AXS Inc.)'
_exptl_crystal_colour Amber-Orange
_exptl_crystal_density_diffrn 1.279
_exptl_crystal_density_method 'not measured'
_exptl_crystal_description Block
_exptl_crystal_F_000 750
_exptl_crystal_size_max 0.423
_exptl_crystal_size_mid 0.287
_exptl_crystal_size_min 0.184
_refine_diff_density_max 2.338
_refine_diff_density_min -0.607
_refine_ls_extinction_method none
_refine_ls_goodness_of_fit_ref 1.077
_refine_ls_hydrogen_treatment constr
_refine_ls_matrix_type full
_refine_ls_number_parameters 197
_refine_ls_number_reflns 5372
_refine_ls_number_restraints 0
_refine_ls_restrained_S_all 1.077
_refine_ls_R_factor_all 0.0349
_refine_ls_R_factor_gt 0.0299
_refine_ls_shift/su_max 0.000
_refine_ls_shift/su_mean 0.000
_refine_ls_structure_factor_coef Fsqd
_refine_ls_weighting_details 'w=1/[\s^2^(Fo^2^)+(0.0362P)^2^+4.1952P] where P=(Fo^2^+2Fc^2^)/3'
_refine_ls_weighting_scheme calc
_refine_ls_wR_factor_gt 0.0740
_refine_ls_wR_factor_ref 0.0796
_reflns_number_gt 4548
_reflns_number_total 5372
_reflns_threshold_expression 'I > 2\s(I)'
_cod_data_source_file ja9b05816_si_004.cif
_cod_data_source_block I
_cod_database_code 4127837

loop_
_space_group_symop_operation_xyz
'x, y, z'
'-x+1/2, y+1/2, -z+1/2'
'-x, -y, -z'
'x-1/2, -y-1/2, z-1/2'

loop_
_atom_site_type_symbol
_atom_site_label
_atom_site_fract_x
_atom_site_fract_y
_atom_site_fract_z
_atom_site_U_iso_or_equiv
_atom_site_adp_type
_atom_site_calc_flag
_atom_site_refinement_flags_adp
_atom_site_refinement_flags_occupancy
_atom_site_refinement_flags_posn
_atom_site_occupancy
C C1 0.0000(2) 0.82452(18) 0.11077(18) 0.0191(4) Uani d . . . 1
C C2 0.0866(2) 0.80897(18) 0.03203(18) 0.0216(4) Uani d . . . 1
C C3 0.1880(2) 0.8741(2) 0.0532(2) 0.0236(5) Uani d . . . 1
C C4 0.1639(2) 0.93109(18) 0.1450(2) 0.0229(5) Uani d . . . 1
C C5 0.0475(2) 0.90027(18) 0.18089(18) 0.0203(4) Uani d . . . 1
C C6 -0.1147(2) 0.7634(2) 0.1347(2) 0.0314(6) Uani d . . . 1
H H32 -0.1479 0.7975 0.1975 0.038 Uiso calc U . R 1
C C7 -0.0855(2) 0.6556(2) 0.1703(2) 0.0296(5) Uani d . . . 1
H H31 -0.0181 0.6572 0.2222 0.044 Uiso calc U . R 1
H H29 -0.0618 0.6145 0.1104 0.044 Uiso calc U . R 1
H H30 -0.1577 0.6254 0.2013 0.044 Uiso calc U . R 1
C C8 -0.2191(2) 0.7665(2) 0.0545(3) 0.0349(6) Uani d . . . 1
H H33 -0.1943 0.7323 -0.0093 0.052 Uiso calc U . R 1
H H35 -0.2402 0.8377 0.0389 0.052 Uiso calc U . R 1
H H34 -0.2902 0.7315 0.0822 0.052 Uiso calc U . R 1
C C9 0.0721(3) 0.7213(2) -0.0475(2) 0.0300(5) Uani d . . . 1
H H22 -0.0119 0.6935 -0.0387 0.036 Uiso calc U . R 1
C C10 0.0784(3) 0.7514(2) -0.1610(2) 0.0318(6) Uani d . . . 1
H H26 0.1595 0.7788 -0.1744 0.048 Uiso calc U . R 1
H H27 0.0165 0.8035 -0.1771 0.048 Uiso calc U . R 1
H H28 0.0632 0.6912 -0.2049 0.048 Uiso calc U . R 1
C C11 0.1592(3) 0.6338(2) -0.0203(2) 0.0285(5) Uani d . . . 1
H H25 0.1513 0.6153 0.0531 0.043 Uiso calc U . R 1
H H23 0.2433 0.6552 -0.0323 0.043 Uiso calc U . R 1
H H24 0.139 0.5746 -0.0643 0.043 Uiso calc U . R 1
C C12 0.3068(2) 0.8644(2) -0.0064(2) 0.0287(5) Uani d . . . 1
H H21 0.2898 0.8127 -0.0623 0.034 Uiso calc U . R 1
C C13 0.4098(2) 0.8185(2) 0.0635(2) 0.0259(5) Uani d . . . 1
H H18 0.3814 0.755 0.0949 0.039 Uiso calc U . R 1
H H19 0.4327 0.8673 0.1186 0.039 Uiso calc U . R 1
H H20 0.4809 0.8043 0.0213 0.039 Uiso calc U . R 1
C C14 0.3476(2) 0.9595(2) -0.0620(2) 0.0295(5) Uani d . . . 1
H H15 0.3696 1.0122 -0.0106 0.044 Uiso calc U . R 1
H H16 0.281 0.9845 -0.1079 0.044 Uiso calc U . R 1
H H17 0.4187 0.9436 -0.1035 0.044 Uiso calc U . R 1
C C15 0.2629(3) 0.99665(18) 0.1976(2) 0.0264(5) Uani d . . . 1
H H7 0.3312 0.9986 0.1477 0.032 Uiso calc U . R 1
C C16 0.3159(2) 0.9441(2) 0.2963(2) 0.0265(5) Uani d . . . 1
H H2 0.3298 0.8717 0.2819 0.04 Uiso calc U . R 1
H H4 0.2582 0.9507 0.3527 0.04 Uiso calc U . R 1
H H3 0.3934 0.9766 0.3172 0.04 Uiso calc U . R 1
C C17 0.2305(3) 1.1075(2) 0.2177(2) 0.0313(6) Uani d . . . 1
H H6 0.3026 1.1435 0.2459 0.047 Uiso calc U . R 1
H H1 0.1651 1.1108 0.2679 0.047 Uiso calc U . R 1
H H5 0.203 1.1397 0.1522 0.047 Uiso calc U . R 1
C C18 0.0045(3) 0.9333(2) 0.2869(2) 0.0320(6) Uani d . . . 1
H H11 0.0658 0.9854 0.3111 0.038 Uiso calc U . R 1
C C19 0.0155(3) 0.8482(2) 0.3676(2) 0.0305(5) Uani d . . . 1
H H13 0.0979 0.8191 0.367 0.046 Uiso calc U . R 1
H H12 -0.0445 0.7948 0.3508 0.046 Uiso calc U . R 1
H H14 0.0003 0.876 0.4369 0.046 Uiso calc U . R 1
C C20 -0.1173(3) 0.9886(2) 0.2901(2) 0.0346(7) Uani d . . . 1
H H10 -0.1836 0.9404 0.2741 0.052 Uiso calc U . R 1
H H9 -0.1191 1.0438 0.2385 0.052 Uiso calc U . R 1
H H8 -0.1275 1.0173 0.3597 0.052 Uiso calc U . R 1
Tb Tb1 0 1.0 0 0.01515(5) Uani d . P S 1

loop_
_atom_site_aniso_label
_atom_site_aniso_U_11
_atom_site_aniso_U_22
_atom_site_aniso_U_33
_atom_site_aniso_U_12
_atom_site_aniso_U_13
_atom_site_aniso_U_23
C1 0.0156(9) 0.0186(10) 0.0230(10) -0.0017(8) -0.0027(8) 0.0038(8)
C2 0.0262(11) 0.0196(10) 0.0190(10) 0.0055(8) -0.0004(8) 0.0004(8)
C3 0.0140(9) 0.0270(11) 0.0299(12) 0.0028(8) 0.0025(8) 0.0103(9)
C4 0.0205(10) 0.0186(10) 0.0290(12) -0.0032(8) -0.0105(9) 0.0030(9)
C5 0.0224(10) 0.0214(10) 0.0169(9) 0.0044(8) -0.0005(8) 0.0012(8)
C6 0.0234(12) 0.0286(13) 0.0420(15) -0.0078(10) -0.0027(11) 0.0089(11)
C7 0.0236(12) 0.0258(12) 0.0395(14) -0.0045(9) 0.0001(10) 0.0102(11)
C8 0.0183(11) 0.0389(15) 0.0473(17) -0.0053(10) -0.0050(11) 0.0111(13)
C9 0.0339(14) 0.0280(12) 0.0281(12) 0.0008(10) -0.0007(10) -0.0022(10)
C10 0.0393(15) 0.0285(13) 0.0272(12) 0.0017(11) -0.0054(11) -0.0044(10)
C11 0.0309(13) 0.0201(11) 0.0345(13) 0.0029(10) -0.0012(10) -0.0026(10)
C12 0.0213(11) 0.0331(13) 0.0319(13) 0.0006(10) 0.0023(9) -0.0006(10)
C13 0.0172(10) 0.0287(12) 0.0315(12) 0.0049(9) -0.0023(9) -0.0019(10)
C14 0.0191(11) 0.0407(15) 0.0290(13) 0.0007(10) 0.0038(9) 0.0058(11)
C15 0.0243(12) 0.0248(12) 0.0295(13) -0.0011(9) -0.0069(10) 0.0000(9)
C16 0.0271(12) 0.0257(12) 0.0263(12) 0.0016(9) -0.0077(9) -0.0012(9)
C17 0.0377(14) 0.0226(12) 0.0326(13) -0.0006(10) -0.0118(11) -0.0028(10)
C18 0.0359(14) 0.0371(14) 0.0230(12) 0.0095(12) 0.0024(10) 0.0013(10)
C19 0.0328(13) 0.0364(14) 0.0224(11) 0.0017(11) 0.0028(10) 0.0073(10)
C20 0.0315(14) 0.0455(17) 0.0274(13) 0.0138(12) 0.0110(11) 0.0055(11)
Tb1 0.01238(8) 0.01559(8) 0.01739(8) 0.00041(4) -0.00099(5) 0.00221(5)

loop_
_atom_type_symbol
_atom_type_description
_atom_type_scat_dispersion_real
_atom_type_scat_dispersion_imag
_atom_type_scat_source
C C 0.0033 0.0016 'International Tables Vol C Tables 4.2.6.8 and 6.1.1.4'
H H 0.0000 0.0000 'International Tables Vol C Tables 4.2.6.8 and 6.1.1.4'
Tb Tb -0.1723 4.1537 'International Tables Vol C Tables 4.2.6.8 and 6.1.1.4'

loop_
_geom_angle_atom_site_label_1
_geom_angle_atom_site_label_2
_geom_angle_atom_site_label_3
_geom_angle_site_symmetry_1
_geom_angle_site_symmetry_3
_geom_angle
C2 C1 C5 . . 108.0(2)
C2 C1 C6 . . 129.7(2)
C5 C1 C6 . . 121.6(2)
C2 C1 Tb1 . . 74.75(13)
C5 C1 Tb1 . . 74.62(13)
C6 C1 Tb1 . . 124.36(16)
C3 C2 C1 . . 108.3(2)
C3 C2 C9 . . 129.7(2)
C1 C2 C9 . . 121.3(2)
C3 C2 Tb1 . . 75.07(13)
C1 C2 Tb1 . . 74.72(13)
C9 C2 Tb1 . . 124.05(16)
C2 C3 C4 . . 108.0(2)
C2 C3 C12 . . 121.7(2)
C4 C3 C12 . . 129.5(2)
C2 C3 Tb1 . . 74.52(13)
C4 C3 Tb1 . . 74.41(13)
C12 C3 Tb1 . . 125.06(16)
C3 C4 C5 . . 108.0(2)
C3 C4 C15 . . 120.9(2)
C5 C4 C15 . . 130.3(2)
C3 C4 Tb1 . . 75.03(13)
C5 C4 Tb1 . . 74.63(13)
C15 C4 Tb1 . . 124.47(16)
C1 C5 C4 . . 107.8(2)
C1 C5 C18 . . 130.3(2)
C4 C5 C18 . . 121.0(2)
C1 C5 Tb1 . . 74.74(13)
C4 C5 Tb1 . . 74.71(13)
C18 C5 Tb1 . . 125.20(16)
C8 C6 C7 . . 112.2(2)
C8 C6 C1 . . 117.2(2)
C7 C6 C1 . . 112.4(2)
C8 C6 H32 . . 104.5
C7 C6 H32 . . 104.5
C1 C6 H32 . . 104.5
C6 C7 H31 . . 109.5
C6 C7 H29 . . 109.5
H31 C7 H29 . . 109.5
C6 C7 H30 . . 109.5
H31 C7 H30 . . 109.5
H29 C7 H30 . . 109.5
C6 C8 H33 . . 109.5
C6 C8 H35 . . 109.5
H33 C8 H35 . . 109.5
C6 C8 H34 . . 109.5
H33 C8 H34 . . 109.5
H35 C8 H34 . . 109.5
C10 C9 C11 . . 111.7(2)
C10 C9 C2 . . 115.9(2)
C11 C9 C2 . . 110.9(2)
C10 C9 H22 . . 105.8
C11 C9 H22 . . 105.8
C2 C9 H22 . . 105.8
C9 C10 H26 . . 109.5
C9 C10 H27 . . 109.5
H26 C10 H27 . . 109.5
C9 C10 H28 . . 109.5
H26 C10 H28 . . 109.5
H27 C10 H28 . . 109.5
C9 C11 H25 . . 109.5
C9 C11 H23 . . 109.5
H25 C11 H23 . . 109.5
C9 C11 H24 . . 109.5
H25 C11 H24 . . 109.5
H23 C11 H24 . . 109.5
C14 C12 C3 . . 115.8(2)
C14 C12 C13 . . 111.9(2)
C3 C12 C13 . . 111.0(2)
C14 C12 H21 . . 105.7
C3 C12 H21 . . 105.7
C13 C12 H21 . . 105.7
C12 C13 H18 . . 109.5
C12 C13 H19 . . 109.5
H18 C13 H19 . . 109.5
C12 C13 H20 . . 109.5
H18 C13 H20 . . 109.5
H19 C13 H20 . . 109.5
C12 C14 H15 . . 109.5
C12 C14 H16 . . 109.5
H15 C14 H16 . . 109.5
C12 C14 H17 . . 109.5
H15 C14 H17 . . 109.5
H16 C14 H17 . . 109.5
C17 C15 C4 . . 116.5(2)
C17 C15 C16 . . 111.8(2)
C4 C15 C16 . . 111.0(2)
C17 C15 H7 . . 105.5
C4 C15 H7 . . 105.5
C16 C15 H7 . . 105.5
C15 C16 H2 . . 109.5
C15 C16 H4 . . 109.5
H2 C16 H4 . . 109.5
C15 C16 H3 . . 109.5
H2 C16 H3 . . 109.5
H4 C16 H3 . . 109.5
C15 C17 H6 . . 109.5
C15 C17 H1 . . 109.5
H6 C17 H1 . . 109.5
C15 C17 H5 . . 109.5
H6 C17 H5 . . 109.5
H1 C17 H5 . . 109.5
C5 C18 C20 . . 117.2(2)
C5 C18 C19 . . 112.4(2)
C20 C18 C19 . . 112.4(2)
C5 C18 H11 . . 104.4
C20 C18 H11 . . 104.4
C19 C18 H11 . . 104.4
C18 C19 H13 . . 109.5
C18 C19 H12 . . 109.5
H13 C19 H12 . . 109.5
C18 C19 H14 . . 109.5
H13 C19 H14 . . 109.5
H12 C19 H14 . . 109.5
C18 C20 H10 . . 109.5
C18 C20 H9 . . 109.5
H10 C20 H9 . . 109.5
C18 C20 H8 . . 109.5
H10 C20 H8 . . 109.5
H9 C20 H8 . . 109.5
C5 Tb1 C5 3_575 . 180.0
C5 Tb1 C4 3_575 . 149.34(7)
C5 Tb1 C4 . . 30.66(7)
C5 Tb1 C4 3_575 3_575 30.66(7)
C5 Tb1 C4 . 3_575 149.34(7)
C4 Tb1 C4 . 3_575 180.0
C5 Tb1 C1 3_575 . 149.37(7)
C5 Tb1 C1 . . 30.63(7)
C4 Tb1 C1 . . 50.53(7)
C4 Tb1 C1 3_575 . 129.47(7)
C5 Tb1 C1 3_575 3_575 30.63(7)
C5 Tb1 C1 . 3_575 149.37(7)
C4 Tb1 C1 . 3_575 129.47(7)
C4 Tb1 C1 3_575 3_575 50.53(7)
C1 Tb1 C1 . 3_575 180.0
C5 Tb1 C2 3_575 . 129.49(7)
C5 Tb1 C2 . . 50.51(7)
C4 Tb1 C2 . . 50.43(7)
C4 Tb1 C2 3_575 . 129.57(7)
C1 Tb1 C2 . . 30.52(7)
C1 Tb1 C2 3_575 . 149.48(7)
C5 Tb1 C2 3_575 3_575 50.51(7)
C5 Tb1 C2 . 3_575 129.49(7)
C4 Tb1 C2 . 3_575 129.57(7)
C4 Tb1 C2 3_575 3_575 50.43(7)
C1 Tb1 C2 . 3_575 149.48(7)
C1 Tb1 C2 3_575 3_575 30.52(7)
C2 Tb1 C2 . 3_575 180.0
C5 Tb1 C3 3_575 3_575 50.52(7)
C5 Tb1 C3 . 3_575 129.48(7)
C4 Tb1 C3 . 3_575 149.44(8)
C4 Tb1 C3 3_575 3_575 30.56(8)
C1 Tb1 C3 . 3_575 129.62(7)
C1 Tb1 C3 3_575 3_575 50.38(7)
C2 Tb1 C3 . 3_575 149.58(7)
C2 Tb1 C3 3_575 3_575 30.42(7)
C5 Tb1 C3 3_575 . 129.48(7)
C5 Tb1 C3 . . 50.52(7)
C4 Tb1 C3 . . 30.56(8)
C4 Tb1 C3 3_575 . 149.44(8)
C1 Tb1 C3 . . 50.38(7)
C1 Tb1 C3 3_575 . 129.62(7)
C2 Tb1 C3 . . 30.42(7)
C2 Tb1 C3 3_575 . 149.58(7)
C3 Tb1 C3 3_575 . 180.0

loop_
_geom_bond_atom_site_label_1
_geom_bond_atom_site_label_2
_geom_bond_site_symmetry_2
_geom_bond_distance
C1 C2 . 1.423(3)
C1 C5 . 1.428(3)
C1 C6 . 1.529(3)
C1 Tb1 . 2.703(2)
C2 C3 . 1.420(3)
C2 C9 . 1.542(4)
C2 Tb1 . 2.704(2)
C3 C4 . 1.427(4)
C3 C12 . 1.536(3)
C3 Tb1 . 2.711(2)
C4 C5 . 1.429(3)
C4 C15 . 1.525(3)
C4 Tb1 . 2.703(2)
C5 C18 . 1.518(3)
C5 Tb1 . 2.702(2)
C6 C8 . 1.516(4)
C6 C7 . 1.515(4)
C6 H32 . 1.0
C7 H31 . 0.98
C7 H29 . 0.98
C7 H30 . 0.98
C8 H33 . 0.98
C8 H35 . 0.98
C8 H34 . 0.98
C9 C10 . 1.513(4)
C9 C11 . 1.525(4)
C9 H22 . 1.0
C10 H26 . 0.98
C10 H27 . 0.98
C10 H28 . 0.98
C11 H25 . 0.98
C11 H23 . 0.98
C11 H24 . 0.98
C12 C14 . 1.511(4)
C12 C13 . 1.543(4)
C12 H21 . 1.0
C13 H18 . 0.98
C13 H19 . 0.98
C13 H20 . 0.98
C14 H15 . 0.98
C14 H16 . 0.98
C14 H17 . 0.98
C15 C17 . 1.518(4)
C15 C16 . 1.541(4)
C15 H7 . 1.0
C16 H2 . 0.98
C16 H4 . 0.98
C16 H3 . 0.98
C17 H6 . 0.98
C17 H1 . 0.98
C17 H5 . 0.98
C18 C20 . 1.520(4)
C18 C19 . 1.525(4)
C18 H11 . 1.0
C19 H13 . 0.98
C19 H12 . 0.98
C19 H14 . 0.98
C20 H10 . 0.98
C20 H9 . 0.98
C20 H8 . 0.98
Tb1 C5 3_575 2.702(2)
Tb1 C4 3_575 2.703(2)
Tb1 C1 3_575 2.703(2)
Tb1 C2 3_575 2.704(2)
Tb1 C3 3_575 2.711(2)

loop_
_geom_torsion_atom_site_label_1
_geom_torsion_atom_site_label_2
_geom_torsion_atom_site_label_3
_geom_torsion_atom_site_label_4
_geom_torsion
C5 C1 C2 C3 0.4(3)
C6 C1 C2 C3 -169.5(2)
Tb1 C1 C2 C3 68.19(16)
C5 C1 C2 C9 171.3(2)
C6 C1 C2 C9 1.4(4)
Tb1 C1 C2 C9 -120.9(2)
C5 C1 C2 Tb1 -67.82(16)
C6 C1 C2 Tb1 122.3(2)
C1 C2 C3 C4 -0.5(3)
C9 C2 C3 C4 -170.4(2)
Tb1 C2 C3 C4 67.47(16)
C1 C2 C3 C12 170.1(2)
C9 C2 C3 C12 0.1(4)
Tb1 C2 C3 C12 -122.0(2)
C1 C2 C3 Tb1 -67.96(16)
C9 C2 C3 Tb1 122.1(3)
C2 C3 C4 C5 0.4(3)
C12 C3 C4 C5 -169.1(2)
Tb1 C3 C4 C5 67.97(16)
C2 C3 C4 C15 171.0(2)
C12 C3 C4 C15 1.4(4)
Tb1 C3 C4 C15 -121.5(2)
C2 C3 C4 Tb1 -67.54(16)
C12 C3 C4 Tb1 122.9(3)
C2 C1 C5 C4 -0.1(3)
C6 C1 C5 C4 170.8(2)
Tb1 C1 C5 C4 -68.01(16)
C2 C1 C5 C18 -168.6(2)
C6 C1 C5 C18 2.3(4)
Tb1 C1 C5 C18 123.5(3)
C2 C1 C5 Tb1 67.91(16)
C6 C1 C5 Tb1 -121.2(2)
C3 C4 C5 C1 -0.2(3)
C15 C4 C5 C1 -169.5(2)
Tb1 C4 C5 C1 68.03(16)
C3 C4 C5 C18 169.6(2)
C15 C4 C5 C18 0.2(4)
Tb1 C4 C5 C18 -122.2(2)
C3 C4 C5 Tb1 -68.24(16)
C15 C4 C5 Tb1 122.4(3)
C2 C1 C6 C8 -67.3(4)
C5 C1 C6 C8 124.0(3)
Tb1 C1 C6 C8 31.5(4)
C2 C1 C6 C7 64.9(4)
C5 C1 C6 C7 -103.8(3)
Tb1 C1 C6 C7 163.71(19)
C3 C2 C9 C10 -63.4(4)
C1 C2 C9 C10 127.8(3)
Tb1 C2 C9 C10 35.6(3)
C3 C2 C9 C11 65.3(3)
C1 C2 C9 C11 -103.5(3)
Tb1 C2 C9 C11 164.29(17)
C2 C3 C12 C14 123.1(3)
C4 C3 C12 C14 -68.6(4)
Tb1 C3 C12 C14 30.2(3)
C2 C3 C12 C13 -107.9(3)
C4 C3 C12 C13 60.5(3)
Tb1 C3 C12 C13 159.29(18)
C3 C4 C15 C17 127.0(3)
C5 C4 C15 C17 -64.9(4)
Tb1 C4 C15 C17 34.3(3)
C3 C4 C15 C16 -103.5(3)
C5 C4 C15 C16 64.6(3)
Tb1 C4 C15 C16 163.84(17)
C1 C5 C18 C20 -68.3(4)
C4 C5 C18 C20 124.6(3)
Tb1 C5 C18 C20 31.9(4)
C1 C5 C18 C19 64.3(4)
C4 C5 C18 C19 -102.9(3)
Tb1 C5 C18 C19 164.42(18)
